data_2103258
loop_
_publ_author_name
'Jobst, Andreas'
'van Smaalen, Sander'

_publ_section_title
;
 Intersubsystem chemical bonds in the misfit layer compounds
 (LaS)~1.13~TaS~2~ and (LaS)~1.14~NbS~2~
;
_journal_issue 2
_journal_name_full 'Acta Crystallographica Section B'
_journal_page_first 179
_journal_page_last 190
_journal_paper_doi 10.1107/S0108768101019280
_journal_volume 58
_journal_year 2002
_chemical_formula_sum 'La1.13 S3.13 Ta'
_chemical_formula_weight 438.3
_symmetry_cell_setting orthorhombic
_cell_angle_alpha 90
_cell_angle_beta 90
_cell_angle_gamma 90
_cell_formula_units_Z 4
_cell_length_a 3.29230(10)
_cell_length_b 5.7776(2)
_cell_length_c 23.013(2)
_cell_volume 437.74(4)
_diffrn_measurement_device_type unknown
_diffrn_radiation_type 'Mo K\a'
_diffrn_radiation_wavelength 0.71073
_diffrn_reflns_av_R_equivalents 0.0158
_diffrn_reflns_av_sigmaI/netI 0.0104
_diffrn_reflns_limit_h_max 7
_diffrn_reflns_limit_h_min -7
_diffrn_reflns_limit_k_max 10
_diffrn_reflns_limit_k_min -11
_diffrn_reflns_limit_l_max 45
_diffrn_reflns_limit_l_min 0
_diffrn_reflns_number 17900
_diffrn_reflns_theta_max 45.01
_diffrn_reflns_theta_min 1.65
_exptl_absorpt_coefficient_mu 37.114
_exptl_absorpt_correction_T_max 1.000
_exptl_absorpt_correction_T_min 1.000
_exptl_absorpt_correction_type none
_exptl_crystal_density_meas 6.648
_exptl_crystal_F_000 728
_refine_ls_extinction_coef 0.051128
_refine_ls_extinction_method 'B-C type 1 Gaussian isotropic'
_refine_ls_goodness_of_fit_all 2.48
_refine_ls_goodness_of_fit_obs 1.91
_refine_ls_number_parameters 66
_refine_ls_number_reflns 9012
_refine_ls_R_factor_all 0.0722
_refine_ls_R_factor_gt 0.0360
_refine_ls_shift/esd_max 0.0670
_refine_ls_shift/esd_mean 0.0050
_refine_ls_structure_factor_coef F
_refine_ls_weighting_details w=1/(\s^2^(F)+0.000324F^2^)
_refine_ls_weighting_scheme sigma
_refine_ls_wR_factor_all 0.0720
_refine_ls_wR_factor_gt 0.0677
_reflns_number_observed 4743
_reflns_number_total 9012
_reflns_observed_criterion 3
_cod_data_source_file ck0009.cif
_cod_data_source_block II
_cod_original_formula_sum 'Ta1 La1.13 S3.13'
_cod_database_code 2103258
_cod_database_fobs_code 2103258

loop_
_atom_site_aniso_label
_atom_site_aniso_U_11
_atom_site_aniso_U_22
_atom_site_aniso_U_33
_atom_site_aniso_U_12
_atom_site_aniso_U_13
_atom_site_aniso_U_23
Ta1 0.00510(6) 0.00356(6) 0.00482(6) 0 0 0
S1 0.0065(3) 0.0049(3) 0.0063(3) 0 0 -0.0001(2)
La2 0.02397(9) 0.01243(8) 0.00930(7) 0 0 0.00020(10)
S2 0.0227(3) 0.0115(2) 0.0103(2) 0 0 -0.0023(6)

loop_
_atom_site_label
_atom_site_fract_x
_atom_site_fract_y
_atom_site_fract_z
_atom_site_U_iso_or_equiv
_atom_site_occupancy
_atom_site_type_symbol
Ta1 0 -0.0744(2) 0 0.00449(3) 1 Ta
S1 0 0.2572(2) 0.06801(4) 0.0059(2) 1 S
La2 0 0 0.327049(7) 0.01523(5) 1 La
S2 0 0.5029(4) 0.29978(3) 0.01480(10) 1 S

loop_
_atom_type_symbol
_atom_type_scat_dispersion_real
_atom_type_scat_dispersion_imag
_atom_type_scat_source
Ta -0.705 6.523 International_Tables_Vol_C
La -0.287 2.452 International_Tables_Vol_C
S 0.125 0.123 International_Tables_Vol_C

loop_
_geom_angle_atom_site_label_1
_geom_angle_atom_site_label_2
_geom_angle_atom_site_label_3
_geom_angle_site_symmetry_1
_geom_angle_site_symmetry_3
_geom_angle
Ta1 Ta1 Ta1 1_455 1_655 180
Ta1 Ta1 Ta1 1_455 33_445 60.32(2)
Ta1 Ta1 Ta1 1_455 33_455 60.32(2)
Ta1 Ta1 Ta1 1_455 33_545 119.68(3)
Ta1 Ta1 Ta1 1_455 33_555 119.68(3)
Ta1 Ta1 S1 1_455 . 90
Ta1 Ta1 S1 1_455 33_445 48.23(2)
Ta1 Ta1 S1 1_455 33_545 131.77(2)
Ta1 Ta1 S1 1_455 2_555 90
Ta1 Ta1 S1 1_455 34_445 48.23(2)
Ta1 Ta1 S1 1_455 34_545 131.77(2)
Ta1 Ta1 Ta1 1_655 1_455 180
Ta1 Ta1 Ta1 1_655 33_445 119.68(3)
Ta1 Ta1 Ta1 1_655 33_455 119.68(3)
Ta1 Ta1 Ta1 1_655 33_545 60.32(2)
Ta1 Ta1 Ta1 1_655 33_555 60.32(2)
Ta1 Ta1 S1 1_655 . 90
Ta1 Ta1 S1 1_655 33_445 131.77(2)
Ta1 Ta1 S1 1_655 33_545 48.23(2)
Ta1 Ta1 S1 1_655 2_555 90
Ta1 Ta1 S1 1_655 34_445 131.77(2)
Ta1 Ta1 S1 1_655 34_545 48.23(2)
Ta1 Ta1 Ta1 33_445 1_455 60.32(2)
Ta1 Ta1 Ta1 33_445 1_655 119.68(3)
Ta1 Ta1 Ta1 33_445 33_455 120.650(10)
Ta1 Ta1 Ta1 33_445 33_545 59.35(2)
Ta1 Ta1 Ta1 33_445 33_555 180
Ta1 Ta1 S1 33_445 . 132.28(2)
Ta1 Ta1 S1 33_445 33_445 47.78(3)
Ta1 Ta1 S1 33_445 33_545 89.29(4)
Ta1 Ta1 S1 33_445 2_555 132.28(2)
Ta1 Ta1 S1 33_445 34_445 47.78(3)
Ta1 Ta1 S1 33_445 34_545 89.29(4)
Ta1 Ta1 Ta1 33_455 1_455 60.32(2)
Ta1 Ta1 Ta1 33_455 1_655 119.68(3)
Ta1 Ta1 Ta1 33_455 33_445 120.650(10)
Ta1 Ta1 Ta1 33_455 33_545 180
Ta1 Ta1 Ta1 33_455 33_555 59.35(2)
Ta1 Ta1 S1 33_455 . 47.72(2)
Ta1 Ta1 S1 33_455 33_445 90.71(3)
Ta1 Ta1 S1 33_455 33_545 132.22(4)
Ta1 Ta1 S1 33_455 2_555 47.72(2)
Ta1 Ta1 S1 33_455 34_445 90.71(3)
Ta1 Ta1 S1 33_455 34_545 132.22(4)
Ta1 Ta1 Ta1 33_545 1_455 119.68(3)
Ta1 Ta1 Ta1 33_545 1_655 60.32(2)
Ta1 Ta1 Ta1 33_545 33_445 59.35(2)
Ta1 Ta1 Ta1 33_545 33_455 180
Ta1 Ta1 Ta1 33_545 33_555 120.650(10)
Ta1 Ta1 S1 33_545 . 132.28(2)
Ta1 Ta1 S1 33_545 33_445 89.29(4)
Ta1 Ta1 S1 33_545 33_545 47.78(3)
Ta1 Ta1 S1 33_545 2_555 132.28(2)
Ta1 Ta1 S1 33_545 34_445 89.29(4)
Ta1 Ta1 S1 33_545 34_545 47.78(3)
Ta1 Ta1 Ta1 33_555 1_455 119.68(3)
Ta1 Ta1 Ta1 33_555 1_655 60.32(2)
Ta1 Ta1 Ta1 33_555 33_445 180
Ta1 Ta1 Ta1 33_555 33_455 59.35(2)
Ta1 Ta1 Ta1 33_555 33_545 120.650(10)
Ta1 Ta1 S1 33_555 . 47.72(2)
Ta1 Ta1 S1 33_555 33_445 132.22(4)
Ta1 Ta1 S1 33_555 33_545 90.71(3)
Ta1 Ta1 S1 33_555 2_555 47.72(2)
Ta1 Ta1 S1 33_555 34_445 132.22(4)
Ta1 Ta1 S1 33_555 34_545 90.71(3)
S1 Ta1 Ta1 . 1_455 90
S1 Ta1 Ta1 . 1_655 90
S1 Ta1 Ta1 . 33_445 132.28(2)
S1 Ta1 Ta1 . 33_455 47.72(2)
S1 Ta1 Ta1 . 33_545 132.28(2)
S1 Ta1 Ta1 . 33_555 47.72(2)
S1 Ta1 S1 . 33_445 84.50(4)
S1 Ta1 S1 . 33_545 84.50(4)
S1 Ta1 S1 . 2_555 78.50(5)
S1 Ta1 S1 . 34_445 134.89(3)
S1 Ta1 S1 . 34_545 134.89(3)
S1 Ta1 Ta1 33_445 1_455 48.23(2)
S1 Ta1 Ta1 33_445 1_655 131.77(2)
S1 Ta1 Ta1 33_445 33_445 47.78(3)
S1 Ta1 Ta1 33_445 33_455 90.71(3)
S1 Ta1 Ta1 33_445 33_545 89.29(4)
S1 Ta1 Ta1 33_445 33_555 132.22(4)
S1 Ta1 S1 33_445 . 84.50(4)
S1 Ta1 S1 33_445 33_545 83.54(3)
S1 Ta1 S1 33_445 2_555 134.89(3)
S1 Ta1 S1 33_445 34_445 78.60(3)
S1 Ta1 S1 33_445 34_545 133.62(6)
S1 Ta1 Ta1 33_545 1_455 131.77(2)
S1 Ta1 Ta1 33_545 1_655 48.23(2)
S1 Ta1 Ta1 33_545 33_445 89.29(4)
S1 Ta1 Ta1 33_545 33_455 132.22(4)
S1 Ta1 Ta1 33_545 33_545 47.78(3)
S1 Ta1 Ta1 33_545 33_555 90.71(3)
S1 Ta1 S1 33_545 . 84.50(4)
S1 Ta1 S1 33_545 33_445 83.54(3)
S1 Ta1 S1 33_545 2_555 134.89(3)
S1 Ta1 S1 33_545 34_445 133.62(6)
S1 Ta1 S1 33_545 34_545 78.60(3)
S1 Ta1 Ta1 2_555 1_455 90
S1 Ta1 Ta1 2_555 1_655 90
S1 Ta1 Ta1 2_555 33_445 132.28(2)
S1 Ta1 Ta1 2_555 33_455 47.72(2)
S1 Ta1 Ta1 2_555 33_545 132.28(2)
S1 Ta1 Ta1 2_555 33_555 47.72(2)
S1 Ta1 S1 2_555 . 78.50(5)
S1 Ta1 S1 2_555 33_445 134.89(3)
S1 Ta1 S1 2_555 33_545 134.89(3)
S1 Ta1 S1 2_555 34_445 84.50(4)
S1 Ta1 S1 2_555 34_545 84.50(4)
S1 Ta1 Ta1 34_445 1_455 48.23(2)
S1 Ta1 Ta1 34_445 1_655 131.77(2)
S1 Ta1 Ta1 34_445 33_445 47.78(3)
S1 Ta1 Ta1 34_445 33_455 90.71(3)
S1 Ta1 Ta1 34_445 33_545 89.29(4)
S1 Ta1 Ta1 34_445 33_555 132.22(4)
S1 Ta1 S1 34_445 . 134.89(3)
S1 Ta1 S1 34_445 33_445 78.60(3)
S1 Ta1 S1 34_445 33_545 133.62(6)
S1 Ta1 S1 34_445 2_555 84.50(4)
S1 Ta1 S1 34_445 34_545 83.54(3)
S1 Ta1 Ta1 34_545 1_455 131.77(2)
S1 Ta1 Ta1 34_545 1_655 48.23(2)
S1 Ta1 Ta1 34_545 33_445 89.29(4)
S1 Ta1 Ta1 34_545 33_455 132.22(4)
S1 Ta1 Ta1 34_545 33_545 47.78(3)
S1 Ta1 Ta1 34_545 33_555 90.71(3)
S1 Ta1 S1 34_545 . 134.89(3)
S1 Ta1 S1 34_545 33_445 133.62(6)
S1 Ta1 S1 34_545 33_545 78.60(3)
S1 Ta1 S1 34_545 2_555 84.50(4)
S1 Ta1 S1 34_545 34_445 83.54(3)
S1 S1 Ta1 1_455 . 90
S1 S1 Ta1 1_455 33_455 48.23(2)
S1 S1 Ta1 1_455 33_555 131.77(4)
S1 S1 S1 1_455 1_655 180
S1 S1 S1 1_455 33_445 60.32(3)
S1 S1 S1 1_455 33_455 60.32(3)
S1 S1 S1 1_455 33_545 119.68(4)
S1 S1 S1 1_455 33_555 119.68(4)
S1 S1 S1 1_455 2_555 90
S1 S1 La2 1_455 18_555 129.497
S1 S1 La2 1_455 50_355 90
S1 S1 La2 1_455 50_455 90
S1 S1 S2 1_455 18_555 129.497
S1 S1 S2 1_455 50_345 90
S1 S1 S2 1_455 50_445 90
S1 S1 Ta1 1_655 . 90
S1 S1 Ta1 1_655 33_455 131.77(4)
S1 S1 Ta1 1_655 33_555 48.23(2)
S1 S1 S1 1_655 1_455 180
S1 S1 S1 1_655 33_445 119.68(4)
S1 S1 S1 1_655 33_455 119.68(4)
S1 S1 S1 1_655 33_545 60.32(3)
S1 S1 S1 1_655 33_555 60.32(3)
S1 S1 S1 1_655 2_555 90
S1 S1 La2 1_655 18_555 50.5028
S1 S1 La2 1_655 50_355 90
S1 S1 La2 1_655 50_455 90
S1 S1 S2 1_655 18_555 50.5028
S1 S1 S2 1_655 50_345 90
S1 S1 S2 1_655 50_445 90
S1 S1 Ta1 33_445 . 47.72(3)
S1 S1 Ta1 33_445 33_455 90.71(3)
S1 S1 Ta1 33_445 33_555 132.22(5)
S1 S1 S1 33_445 1_455 60.32(3)
S1 S1 S1 33_445 1_655 119.68(4)
S1 S1 S1 33_445 33_455 120.65(2)
S1 S1 S1 33_445 33_545 59.35(3)
S1 S1 S1 33_445 33_555 180
S1 S1 S1 33_445 2_555 90
S1 S1 La2 33_445 18_555 91.8451
S1 S1 La2 33_445 50_355 105.48
S1 S1 La2 33_445 50_455 105.48
S1 S1 S2 33_445 18_555 125.8
S1 S1 S2 33_445 50_345 73.7661
S1 S1 S2 33_445 50_445 73.7661
S1 S1 Ta1 33_455 . 132.28(3)
S1 S1 Ta1 33_455 33_455 47.78(3)
S1 S1 Ta1 33_455 33_555 89.29(4)
S1 S1 S1 33_455 1_455 60.32(3)
S1 S1 S1 33_455 1_655 119.68(4)
S1 S1 S1 33_455 33_445 120.65(2)
S1 S1 S1 33_455 33_545 180
S1 S1 S1 33_455 33_555 59.35(3)
S1 S1 S1 33_455 2_555 90
S1 S1 La2 33_455 18_555 126.699
S1 S1 La2 33_455 50_355 74.5197
S1 S1 La2 33_455 50_455 74.5197
S1 S1 S2 33_455 18_555 92.5706
S1 S1 S2 33_455 50_345 106.234
S1 S1 S2 33_455 50_445 106.234
S1 S1 Ta1 33_545 . 47.72(3)
S1 S1 Ta1 33_545 33_455 132.22(5)
S1 S1 Ta1 33_545 33_555 90.71(3)
S1 S1 S1 33_545 1_455 119.68(4)
S1 S1 S1 33_545 1_655 60.32(3)
S1 S1 S1 33_545 33_445 59.35(3)
S1 S1 S1 33_545 33_455 180
S1 S1 S1 33_545 33_555 120.65(2)
S1 S1 S1 33_545 2_555 90
S1 S1 La2 33_545 18_555 53.3014
S1 S1 La2 33_545 50_355 105.48
S1 S1 La2 33_545 50_455 105.48
S1 S1 S2 33_545 18_555 87.4294
S1 S1 S2 33_545 50_345 73.7661
S1 S1 S2 33_545 50_445 73.7661
S1 S1 Ta1 33_555 . 132.28(3)
S1 S1 Ta1 33_555 33_455 89.29(4)
S1 S1 Ta1 33_555 33_555 47.78(3)
S1 S1 S1 33_555 1_455 119.68(4)
S1 S1 S1 33_555 1_655 60.32(3)
S1 S1 S1 33_555 33_445 180
S1 S1 S1 33_555 33_455 59.35(3)
S1 S1 S1 33_555 33_545 120.65(2)
S1 S1 S1 33_555 2_555 90
S1 S1 La2 33_555 18_555 88.1549
S1 S1 La2 33_555 50_355 74.5197
S1 S1 La2 33_555 50_455 74.5197
S1 S1 S2 33_555 18_555 54.2003
S1 S1 S2 33_555 50_345 106.234
S1 S1 S2 33_555 50_445 106.234
S1 S1 Ta1 2_555 . 50.75(3)
S1 S1 Ta1 2_555 33_455 50.70(2)
S1 S1 Ta1 2_555 33_555 50.70(2)
S1 S1 S1 2_555 1_455 90
S1 S1 S1 2_555 1_655 90
S1 S1 S1 2_555 33_445 90
S1 S1 S1 2_555 33_455 90
S1 S1 S1 2_555 33_545 90
S1 S1 S1 2_555 33_555 90
S1 S1 La2 2_555 18_555 121.926
S1 S1 La2 2_555 50_355 121.926
S1 S1 La2 2_555 50_455 121.926
S1 S1 S2 2_555 18_555 131.78
S1 S1 S2 2_555 50_345 131.78
S1 S1 S2 2_555 50_445 131.78
La2 S1 Ta1 18_555 . 94.74(3)
La2 S1 Ta1 18_555 33_455 92.260(10)
La2 S1 Ta1 18_555 33_555 152.470(10)
La2 S1 S1 18_555 1_455 50.50(2)
La2 S1 S1 18_555 1_655 129.50(3)
La2 S1 S1 18_555 33_445 53.30(2)
La2 S1 S1 18_555 33_455 88.15(2)
La2 S1 S1 18_555 33_545 91.85(3)
La2 S1 S1 18_555 33_555 126.70(3)
La2 S1 S1 18_555 2_555 121.93(2)
La2 S1 La2 18_555 50_355 79.6476
La2 S1 La2 18_555 50_455 79.6476
La2 S1 S2 18_555 18_555 98.8206
La2 S1 S2 18_555 50_345 62.8039
La2 S1 S2 18_555 50_445 62.8039
La2 S1 Ta1 50_355 . 124.92(2)
La2 S1 Ta1 50_355 33_455 50.700(10)
La2 S1 Ta1 50_355 33_555 180
La2 S1 S1 50_355 1_455 0
La2 S1 S1 50_355 1_655 180
La2 S1 S1 50_355 33_445 68.72(2)
La2 S1 S1 50_355 33_455 26.27(3)
La2 S1 S1 50_355 33_545 153.73(7)
La2 S1 S1 50_355 33_555 111.28(4)
La2 S1 S1 50_355 2_555 121.93(2)
La2 S1 La2 50_355 18_555 129.005
La2 S1 La2 50_355 50_355 68.0356
La2 S1 S2 50_355 18_555 111.178
La2 S1 S2 50_355 50_345 75.3155
La2 S1 S2 50_355 50_445 75.3155
La2 S1 Ta1 50_455 . 124.92(2)
La2 S1 Ta1 50_455 33_455 50.700(10)
La2 S1 Ta1 50_455 33_555 180
La2 S1 S1 50_455 1_455 0
La2 S1 S1 50_455 1_655 180
La2 S1 S1 50_455 33_445 68.72(2)
La2 S1 S1 50_455 33_455 26.27(3)
La2 S1 S1 50_455 33_545 153.73(7)
La2 S1 S1 50_455 33_555 111.28(4)
La2 S1 S1 50_455 2_555 121.93(2)
La2 S1 La2 50_455 18_555 129.005
La2 S1 La2 50_455 50_355 68.0356
La2 S1 S2 50_455 18_555 111.178
La2 S1 S2 50_455 50_345 75.3155
La2 S1 S2 50_455 50_445 75.3155
S2 S1 Ta1 18_555 . 131.47(3)
S2 S1 Ta1 18_555 33_455 82.87(2)
S2 S1 Ta1 18_555 33_555 136.33(5)
S2 S1 S1 18_555 1_455 50.50(2)
S2 S1 S1 18_555 1_655 129.50(3)
S2 S1 S1 18_555 33_445 87.43(3)
S2 S1 S1 18_555 33_455 54.20(3)
S2 S1 S1 18_555 33_545 125.80(4)
S2 S1 S1 18_555 33_555 92.57(4)
S2 S1 S1 18_555 2_555 131.78(2)
S2 S1 La2 18_555 18_555 98.8206
S2 S1 La2 18_555 50_355 63.3958
S2 S1 La2 18_555 50_455 63.3958
S2 S1 S2 18_555 50_345 69.8851
S2 S1 S2 18_555 50_445 69.8851
S2 S1 Ta1 50_345 . 99.93(4)
S2 S1 Ta1 50_345 33_455 72.62(2)
S2 S1 Ta1 50_345 33_555 180
S2 S1 S1 50_345 1_455 0
S2 S1 S1 50_345 1_655 180
S2 S1 S1 50_345 33_445 24.58(5)
S2 S1 S1 50_345 33_455 69.50(3)
S2 S1 S1 50_345 33_545 110.50(5)
S2 S1 S1 50_345 33_555 155.42(9)
S2 S1 S1 50_345 2_555 131.78(2)
S2 S1 La2 50_345 18_555 110.613
S2 S1 La2 50_345 50_355 75.3155
S2 S1 La2 50_345 50_455 75.3155
S2 S1 S2 50_345 18_555 117.723
S2 S1 S2 50_345 50_345 56.8081
S2 S1 Ta1 50_445 . 99.93(4)
S2 S1 Ta1 50_445 33_455 72.62(2)
S2 S1 Ta1 50_445 33_555 180
S2 S1 S1 50_445 1_455 0
S2 S1 S1 50_445 1_655 180
S2 S1 S1 50_445 33_445 24.58(5)
S2 S1 S1 50_445 33_455 69.50(3)
S2 S1 S1 50_445 33_545 110.50(5)
S2 S1 S1 50_445 33_555 155.42(9)
S2 S1 S1 50_445 2_555 131.78(2)
S2 S1 La2 50_445 18_555 110.613
S2 S1 La2 50_445 50_355 75.3155
S2 S1 La2 50_445 50_455 75.3155
S2 S1 S2 50_445 18_555 117.723
S2 S1 S2 50_445 50_345 56.8081
S2 La2 S1 1_545 18_455 115.517
S2 La2 S1 1_545 18_555 115.517
S2 La2 S1 1_545 18_655 115.517
S2 La2 S1 1_545 50_545 79.2093
S2 La2 S1 1_545 50_645 79.2093
S2 La2 S2 1_545 . 155.48(2)
S2 La2 S2 1_545 33_445 87.73(4)
S2 La2 S2 1_545 33_545 87.73(4)
S2 La2 S2 1_545 50_345 78.00(4)
S2 La2 S1 . 18_455 71.1616
S2 La2 S1 . 18_555 71.1616
S2 La2 S1 . 18_655 71.1616
S2 La2 S1 . 50_545 130.13
S2 La2 S1 . 50_645 130.13
S2 La2 S2 . 1_545 155.48(2)
S2 La2 S2 . 33_445 87.13(4)
S2 La2 S2 . 33_545 87.13(4)
S2 La2 S2 . 50_345 77.49(4)
S2 La2 S1 33_445 18_455 136.318
S2 La2 S1 33_445 18_555 136.318
S2 La2 S1 33_445 18_655 136.318
S2 La2 S1 33_445 50_545 100.22
S2 La2 S1 33_445 50_645 100.22
S2 La2 S2 33_445 1_545 87.73(4)
S2 La2 S2 33_445 . 87.13(4)
S2 La2 S2 33_445 33_545 155.60(2)
S2 La2 S2 33_445 50_345 77.810(10)
S2 La2 S1 33_545 18_455 67.7074
S2 La2 S1 33_545 18_555 67.7074
S2 La2 S1 33_545 18_655 67.7074
S2 La2 S1 33_545 50_545 100.22
S2 La2 S1 33_545 50_645 100.22
S2 La2 S2 33_545 1_545 87.73(4)
S2 La2 S2 33_545 . 87.13(4)
S2 La2 S2 33_545 33_445 155.60(2)
S2 La2 S2 33_545 50_345 77.810(10)
S2 La2 S1 50_345 18_455 145.539
S2 La2 S1 50_345 18_555 145.539
S2 La2 S1 50_345 18_655 145.539
S2 La2 S1 50_345 50_545 146.111
S2 La2 S1 50_345 50_645 146.111
S2 La2 S2 50_345 1_545 78.00(4)
S2 La2 S2 50_345 . 77.49(4)
S2 La2 S2 50_345 33_445 77.810(10)
S2 La2 S2 50_345 33_545 77.810(10)

loop_
_geom_bond_atom_site_label_1
_geom_bond_atom_site_label_2
_geom_bond_site_symmetry_2
_geom_bond_distance
Ta1 Ta1 1_455 3.2923
Ta1 Ta1 1_655 3.2923
Ta1 Ta1 33_445 3.3250(10)
Ta1 Ta1 33_455 3.3250(10)
Ta1 Ta1 33_545 3.3250(10)
Ta1 Ta1 33_555 3.3250(10)
Ta1 S1 . 2.4740(10)
Ta1 S1 33_445 2.4712(9)
Ta1 S1 33_545 2.4712(9)
Ta1 S1 2_555 2.4740(10)
Ta1 S1 34_445 2.4712(9)
Ta1 S1 34_545 2.4712(9)
S1 S1 1_455 3.2923
S1 S1 1_655 3.2923
S1 S1 33_445 3.325(2)
S1 S1 33_455 3.325(2)
S1 S1 33_545 3.325(2)
S1 S1 33_555 3.325(2)
S1 S1 2_555 3.1300(10)
S1 La2 18_555 2.8355
S1 La2 50_355 2.7929
S1 La2 50_455 2.7929
S1 S2 18_555 3.3574
S1 S2 50_345 3.3789
S1 S2 50_445 3.3789
La2 S2 1_545 2.940(2)
La2 S2 . 2.972(2)
La2 S2 33_445 2.97170(10)
La2 S2 33_545 2.97170(10)
La2 S2 50_345 2.9187(6)
